data_1512796
loop_
_publ_author_name
'Bin Hu'
'Qian-Qian Liu'
'Tao Tao, Kun Zhang'
'Jiao Geng, Wei Huang'

_publ_section_title
;
 Variation of cis/trans configuration of 3,8-dithiophen and
 3,8-di-3-methylthiophen-substituted 1,10-phenanthroline in their
 cadmium(II) nitrate complexes originating from substituent and anionic
 effects
;
_journal_name_full
;
Inorganica Chimica Acta
;
_journal_page_first 576
_journal_page_last 582
_journal_paper_doi 10.1016/j.ica.2012.09.029
_journal_volume 394
_journal_year 2013
_chemical_formula_moiety 'C44 H32 Br2 Cd N4 S4'
_chemical_formula_sum 'C44 H32 Br2 Cd N4 S4'
_chemical_formula_weight 1017.20
_space_group_IT_number 14
_symmetry_cell_setting monoclinic
_symmetry_space_group_name_Hall '-P 2ybc'
_symmetry_space_group_name_H-M 'P 1 21/c 1'
_atom_sites_solution_hydrogens geom
_atom_sites_solution_primary direct
_atom_sites_solution_secondary difmap
_cell_angle_alpha 90.00
_cell_angle_beta 94.731(3)
_cell_angle_gamma 90.00
_cell_formula_units_Z 4
_cell_length_a 11.250(2)
_cell_length_b 15.991(3)
_cell_length_c 22.764(5)
_cell_measurement_reflns_used 2589
_cell_measurement_temperature 291(2)
_cell_measurement_theta_max 19.973
_cell_measurement_theta_min 2.202
_cell_volume 4081.3(14)
_computing_cell_refinement SMART
_computing_data_collection 'SMART (BRUKER 2000)'
_computing_data_reduction 'SAINT (BRUKER 2000)'
_computing_molecular_graphics SHELXTL
_computing_publication_material SHELXTL
_computing_structure_refinement SHELXTL
_computing_structure_solution 'SHELXTL (BRUKER 2000)'
_diffrn_ambient_temperature 291(2)
_diffrn_measured_fraction_theta_full 0.997
_diffrn_measured_fraction_theta_max 0.997
_diffrn_measurement_device_type 'Bruker CCD area detector'
_diffrn_measurement_method 'phi and omega scans'
_diffrn_radiation_monochromator graphite
_diffrn_radiation_source 'fine-focus sealed tube'
_diffrn_radiation_type MoK\a
_diffrn_radiation_wavelength 0.71073
_diffrn_reflns_av_R_equivalents 0.0749
_diffrn_reflns_av_sigmaI/netI 0.1115
_diffrn_reflns_limit_h_max 12
_diffrn_reflns_limit_h_min -13
_diffrn_reflns_limit_k_max 12
_diffrn_reflns_limit_k_min -18
_diffrn_reflns_limit_l_max 27
_diffrn_reflns_limit_l_min -27
_diffrn_reflns_number 20302
_diffrn_reflns_theta_full 25.00
_diffrn_reflns_theta_max 25.00
_diffrn_reflns_theta_min 1.80
_diffrn_standards_decay_% 0
_diffrn_standards_interval_count 0
_diffrn_standards_interval_time 0
_diffrn_standards_number 0
_exptl_absorpt_coefficient_mu 2.736
_exptl_absorpt_correction_T_max 0.7715
_exptl_absorpt_correction_T_min 0.7529
_exptl_absorpt_correction_type multi-scan
_exptl_absorpt_process_details 'SADABS, Bruker(2000)'
_exptl_crystal_colour yellow
_exptl_crystal_density_diffrn 1.656
_exptl_crystal_density_method 'not measured'
_exptl_crystal_description block
_exptl_crystal_F_000 2024
_exptl_crystal_size_max 0.11
_exptl_crystal_size_mid 0.11
_exptl_crystal_size_min 0.10
_refine_diff_density_max 3.211
_refine_diff_density_min -1.247
_refine_diff_density_rms 0.128
_refine_ls_extinction_method none
_refine_ls_goodness_of_fit_ref 0.890
_refine_ls_hydrogen_treatment constr
_refine_ls_matrix_type full
_refine_ls_number_parameters 488
_refine_ls_number_reflns 7163
_refine_ls_number_restraints 28
_refine_ls_restrained_S_all 0.922
_refine_ls_R_factor_all 0.1099
_refine_ls_R_factor_gt 0.0588
_refine_ls_shift/su_max 0.001
_refine_ls_shift/su_mean 0.000
_refine_ls_structure_factor_coef Fsqd
_refine_ls_weighting_details 'calc w=1/[\s^2^(Fo^2^)+(0.0764P)^2^] where P=(Fo^2^+2Fc^2^)/3'
_refine_ls_weighting_scheme calc
_refine_ls_wR_factor_gt 0.1379
_refine_ls_wR_factor_ref 0.1565
_reflns_number_gt 3817
_reflns_number_total 7163
_reflns_threshold_expression >2sigma(I)
_cod_data_source_file ICA-2013-394-576-582-3.cif
_cod_data_source_block 3
_cod_original_cell_volume 4081.1(15)
_cod_original_sg_symbol_H-M 'P 21/c'
_cod_database_code 1512796

loop_
_symmetry_equiv_pos_as_xyz
'x, y, z'
'-x, y+1/2, -z+1/2'
'-x, -y, -z'
'x, -y-1/2, z-1/2'

loop_
_atom_site_label
_atom_site_type_symbol
_atom_site_fract_x
_atom_site_fract_y
_atom_site_fract_z
_atom_site_U_iso_or_equiv
_atom_site_adp_type
_atom_site_occupancy
_atom_site_symmetry_multiplicity
_atom_site_calc_flag
_atom_site_refinement_flags
Cd1 Cd 0.24041(5) 0.16341(4) 0.36970(3) 0.0394(2) Uani 1 1 d .
Br1 Br 0.03205(8) 0.08737(6) 0.35385(4) 0.0573(3) Uani 1 1 d .
Br2 Br 0.26068(9) 0.23864(6) 0.47455(4) 0.0608(3) Uani 1 1 d .
C1 C 0.2761(8) -0.0261(5) 0.4312(3) 0.046(2) Uani 1 1 d .
H1 H 0.1936 -0.0224 0.4310 0.055 Uiso 1 1 calc R
C2 C 0.3311(8) -0.0976(5) 0.4564(3) 0.044(2) Uani 1 1 d .
C3 C 0.4528(7) -0.1035(5) 0.4549(3) 0.043(2) Uani 1 1 d .
H3 H 0.4929 -0.1499 0.4712 0.051 Uiso 1 1 calc R
C4 C 0.5170(7) -0.0396(5) 0.4290(3) 0.0361(18) Uani 1 1 d .
C5 C 0.6440(7) -0.0430(5) 0.4258(4) 0.050(2) Uani 1 1 d .
H5 H 0.6865 -0.0889 0.4414 0.060 Uiso 1 1 calc R
C6 C 0.7029(7) 0.0199(5) 0.4005(3) 0.045(2) Uani 1 1 d .
H6 H 0.7850 0.0161 0.3985 0.054 Uiso 1 1 calc R
C7 C 0.6402(7) 0.0919(5) 0.3766(3) 0.044(2) Uani 1 1 d .
C8 C 0.6962(7) 0.1546(5) 0.3470(3) 0.043(2) Uani 1 1 d .
H8 H 0.7780 0.1525 0.3436 0.052 Uiso 1 1 calc R
C9 C 0.6294(7) 0.2198(5) 0.3229(4) 0.047(2) Uani 1 1 d .
C10 C 0.5089(7) 0.2227(5) 0.3323(4) 0.048(2) Uani 1 1 d .
H10 H 0.4654 0.2691 0.3185 0.058 Uiso 1 1 calc R
C11 C 0.5165(7) 0.0982(5) 0.3802(3) 0.0369(19) Uani 1 1 d .
C12 C 0.4535(7) 0.0300(5) 0.4071(3) 0.0363(19) Uani 1 1 d .
C13 C 0.2593(14) -0.1625(8) 0.4824(6) 0.1116(11) Uani 1 1 d U
C14 C 0.1438(12) -0.1544(7) 0.5057(6) 0.1011(16) Uani 1 1 d DU
C15 C 0.1142(11) -0.2372(7) 0.5292(4) 0.072(3) Uani 1 1 d .
H15 H 0.0399 -0.2506 0.5417 0.087 Uiso 1 1 calc R
C16 C 0.2018(12) -0.2886(7) 0.5305(5) 0.087(4) Uani 1 1 d .
H16 H 0.1948 -0.3429 0.5446 0.104 Uiso 1 1 calc R
C17 C 0.0589(10) -0.0996(7) 0.4916(5) 0.105(3) Uani 1 1 d DU
H17A H 0.0904 -0.0440 0.4967 0.157 Uiso 1 1 calc R
H17B H -0.0049 -0.1072 0.5166 0.157 Uiso 1 1 calc R
H17C H 0.0292 -0.1075 0.4512 0.157 Uiso 1 1 calc R
C18 C 0.6800(7) 0.2857(6) 0.2859(4) 0.052(2) Uani 1 1 d .
C19 C 0.6350(8) 0.3113(6) 0.2303(4) 0.063(3) Uani 1 1 d .
C20 C 0.7083(10) 0.3739(7) 0.2088(5) 0.077(3) Uani 1 1 d .
H20 H 0.6919 0.3991 0.1722 0.092 Uiso 1 1 calc R
C21 C 0.8027(9) 0.3936(7) 0.2450(5) 0.079(3) Uani 1 1 d .
H21 H 0.8587 0.4338 0.2366 0.095 Uiso 1 1 calc R
C22 C 0.5276(10) 0.2769(8) 0.1962(5) 0.103(4) Uani 1 1 d .
H22A H 0.5338 0.2861 0.1549 0.155 Uiso 1 1 calc R
H22B H 0.4576 0.3043 0.2081 0.155 Uiso 1 1 calc R
H22C H 0.5221 0.2180 0.2036 0.155 Uiso 1 1 calc R
C23 C 0.3063(7) 0.0966(6) 0.2325(4) 0.056(2) Uani 1 1 d .
H23 H 0.3316 0.0493 0.2538 0.067 Uiso 1 1 calc R
C24 C 0.3226(7) 0.0978(6) 0.1721(4) 0.053(2) Uani 1 1 d .
C25 C 0.2703(8) 0.1632(6) 0.1401(4) 0.054(2) Uani 1 1 d .
H25 H 0.2720 0.1643 0.0993 0.065 Uiso 1 1 calc R
C26 C 0.2149(7) 0.2277(5) 0.1686(4) 0.044(2) Uani 1 1 d .
C27 C 0.1662(8) 0.2987(6) 0.1375(4) 0.053(2) Uani 1 1 d .
H27 H 0.1634 0.2999 0.0966 0.064 Uiso 1 1 calc R
C28 C 0.1242(8) 0.3637(6) 0.1666(4) 0.057(2) Uani 1 1 d .
H28 H 0.0890 0.4083 0.1455 0.068 Uiso 1 1 calc R
C29 C 0.1325(7) 0.3659(5) 0.2300(4) 0.046(2) Uani 1 1 d .
C30 C 0.1011(7) 0.4353(5) 0.2619(4) 0.045(2) Uani 1 1 d .
H30 H 0.0756 0.4836 0.2420 0.054 Uiso 1 1 calc R
C31 C 0.1070(7) 0.4338(5) 0.3223(4) 0.047(2) Uani 1 1 d .
C32 C 0.1471(7) 0.3597(5) 0.3495(4) 0.046(2) Uani 1 1 d .
H32 H 0.1508 0.3574 0.3904 0.055 Uiso 1 1 calc R
C33 C 0.1736(7) 0.2957(5) 0.2621(4) 0.042(2) Uani 1 1 d .
C34 C 0.2161(7) 0.2233(5) 0.2303(4) 0.044(2) Uani 1 1 d .
C35 C 0.3964(9) 0.0315(6) 0.1459(5) 0.071(3) Uani 1 1 d U
C36 C 0.4999(8) -0.0103(6) 0.1725(5) 0.067(3) Uani 1 1 d DU
C37 C 0.5378(11) -0.0612(8) 0.1235(7) 0.111(4) Uani 1 1 d U
H37 H 0.6038 -0.0960 0.1297 0.133 Uiso 1 1 calc R
C38 C 0.4820(14) -0.0580(9) 0.0734(7) 0.1202(13) Uani 1 1 d .
H38 H 0.5030 -0.0878 0.0407 0.144 Uiso 1 1 calc R
C39 C 0.5442(10) -0.0027(8) 0.2276(6) 0.109(4) Uani 1 1 d DU
H39A H 0.5361 0.0541 0.2402 0.163 Uiso 1 1 calc R
H39B H 0.6271 -0.0179 0.2305 0.163 Uiso 1 1 calc R
H39C H 0.5018 -0.0390 0.2522 0.163 Uiso 1 1 calc R
C40 C 0.0749(8) 0.5057(6) 0.3578(4) 0.053(2) Uani 1 1 d .
C41 C 0.0986(9) 0.5909(6) 0.3514(4) 0.063(3) Uani 1 1 d .
C42 C 0.0540(11) 0.6387(7) 0.3955(5) 0.083(3) Uani 1 1 d .
H42 H 0.0642 0.6963 0.3984 0.100 Uiso 1 1 calc R
C43 C -0.0057(11) 0.5937(7) 0.4338(5) 0.084(3) Uani 1 1 d .
H43 H -0.0421 0.6168 0.4653 0.101 Uiso 1 1 calc R
C44 C 0.1660(12) 0.6275(7) 0.3027(5) 0.106(4) Uani 1 1 d .
H44A H 0.2328 0.5923 0.2961 0.159 Uiso 1 1 calc R
H44B H 0.1940 0.6824 0.3139 0.159 Uiso 1 1 calc R
H44C H 0.1140 0.6311 0.2672 0.159 Uiso 1 1 calc R
N1 N 0.3324(6) 0.0363(4) 0.4078(3) 0.0439(17) Uani 1 1 d .
N2 N 0.4524(5) 0.1642(4) 0.3596(3) 0.0395(16) Uani 1 1 d .
N3 N 0.2581(6) 0.1570(4) 0.2610(3) 0.0428(17) Uani 1 1 d .
N4 N 0.1798(5) 0.2932(4) 0.3217(3) 0.0414(16) Uani 1 1 d .
S1 S 0.3308(4) -0.2540(2) 0.50545(16) 0.1116(11) Uani 1 1 d .
S2 S 0.8095(2) 0.33711(18) 0.30864(14) 0.0791(9) Uani 1 1 d .
S3 S 0.3626(4) 0.0080(2) 0.07318(17) 0.1202(13) Uani 1 1 d .
S4 S -0.0062(3) 0.49054(18) 0.41782(12) 0.0800(9) Uani 1 1 d .

loop_
_atom_site_aniso_label
_atom_site_aniso_U_11
_atom_site_aniso_U_22
_atom_site_aniso_U_33
_atom_site_aniso_U_23
_atom_site_aniso_U_13
_atom_site_aniso_U_12
Cd1 0.0387(3) 0.0386(4) 0.0410(3) 0.0053(3) 0.0041(3) 0.0014(3)
Br1 0.0444(5) 0.0604(6) 0.0660(6) -0.0010(5) -0.0009(4) -0.0102(5)
Br2 0.0821(7) 0.0594(6) 0.0398(5) 0.0006(5) -0.0019(5) 0.0084(5)
C1 0.053(5) 0.039(5) 0.047(5) 0.001(4) 0.007(4) -0.002(4)
C2 0.060(6) 0.039(5) 0.033(4) 0.000(4) 0.008(4) -0.003(4)
C3 0.057(6) 0.033(5) 0.038(5) -0.003(4) 0.001(4) 0.005(4)
C4 0.034(4) 0.039(5) 0.035(4) 0.003(4) 0.000(4) 0.005(4)
C5 0.052(6) 0.048(6) 0.049(5) 0.006(4) 0.002(4) 0.014(5)
C6 0.042(5) 0.046(5) 0.048(5) 0.004(4) 0.007(4) 0.011(4)
C7 0.044(5) 0.043(5) 0.043(5) 0.005(4) 0.001(4) -0.003(4)
C8 0.036(4) 0.047(5) 0.047(5) -0.002(4) 0.002(4) -0.002(4)
C9 0.046(5) 0.047(5) 0.049(5) 0.002(4) 0.009(4) -0.008(4)
C10 0.043(5) 0.042(5) 0.061(6) 0.005(5) 0.010(4) 0.000(4)
C11 0.043(5) 0.039(5) 0.029(4) -0.003(4) 0.001(4) 0.004(4)
C12 0.034(5) 0.037(5) 0.038(4) -0.002(4) 0.003(4) 0.002(4)
C13 0.153(3) 0.080(2) 0.105(2) 0.0171(19) 0.031(2) -0.025(2)
C14 0.143(4) 0.073(3) 0.092(3) 0.019(3) 0.036(3) -0.039(3)
C15 0.084(8) 0.069(8) 0.063(7) 0.006(6) 0.006(6) -0.025(7)
C16 0.119(10) 0.058(7) 0.086(9) 0.001(7) 0.029(8) -0.035(7)
C17 0.143(6) 0.091(5) 0.088(5) 0.001(5) 0.053(5) -0.067(4)
C18 0.047(5) 0.052(6) 0.056(6) 0.007(5) 0.004(4) 0.004(4)
C19 0.052(6) 0.068(7) 0.069(7) 0.020(6) 0.007(5) -0.008(5)
C20 0.075(7) 0.076(8) 0.080(8) 0.033(6) 0.012(6) -0.004(6)
C21 0.055(6) 0.078(8) 0.105(9) 0.044(7) 0.013(6) -0.015(6)
C22 0.093(9) 0.130(11) 0.084(8) 0.039(8) -0.005(7) -0.031(8)
C23 0.050(5) 0.050(6) 0.066(6) 0.004(5) 0.005(5) 0.002(5)
C24 0.046(5) 0.052(6) 0.064(6) -0.011(5) 0.013(5) -0.010(5)
C25 0.066(6) 0.051(6) 0.045(5) 0.000(5) 0.008(5) -0.011(5)
C26 0.045(5) 0.045(5) 0.043(5) -0.002(4) 0.005(4) -0.007(4)
C27 0.063(6) 0.055(6) 0.040(5) 0.004(5) 0.000(4) -0.003(5)
C28 0.069(6) 0.053(6) 0.048(6) 0.020(5) 0.001(5) 0.004(5)
C29 0.046(5) 0.047(5) 0.045(5) 0.011(4) 0.001(4) -0.003(4)
C30 0.048(5) 0.039(5) 0.049(5) 0.002(4) 0.002(4) 0.001(4)
C31 0.048(5) 0.038(5) 0.055(6) -0.002(5) 0.002(4) -0.005(4)
C32 0.061(6) 0.037(5) 0.039(5) 0.005(4) 0.003(4) 0.002(4)
C33 0.036(5) 0.036(5) 0.053(6) 0.001(4) -0.001(4) -0.005(4)
C34 0.044(5) 0.042(5) 0.045(5) 0.005(4) 0.005(4) -0.002(4)
C35 0.083(7) 0.054(6) 0.080(7) -0.024(6) 0.030(6) -0.018(6)
C36 0.046(5) 0.056(5) 0.102(8) 0.008(6) 0.027(5) 0.023(5)
C37 0.093(9) 0.077(8) 0.172(12) -0.006(9) 0.064(9) 0.019(7)
C38 0.141(3) 0.113(3) 0.113(3) -0.043(2) 0.051(2) -0.002(2)
C39 0.074(7) 0.095(7) 0.160(10) 0.018(9) 0.034(7) 0.022(6)
C40 0.070(6) 0.047(6) 0.041(5) 0.001(4) -0.001(4) 0.006(5)
C41 0.076(7) 0.042(6) 0.071(7) 0.000(5) 0.007(5) -0.011(5)
C42 0.128(10) 0.040(6) 0.080(8) -0.014(6) 0.000(7) 0.007(7)
C43 0.112(9) 0.073(8) 0.068(7) -0.025(7) 0.012(7) 0.012(7)
C44 0.156(12) 0.064(7) 0.100(10) 0.007(7) 0.024(9) -0.041(8)
N1 0.047(4) 0.039(4) 0.046(4) 0.006(3) 0.006(3) -0.002(3)
N2 0.035(4) 0.037(4) 0.047(4) 0.010(3) 0.006(3) -0.002(3)
N3 0.046(4) 0.035(4) 0.046(4) -0.002(4) 0.000(3) 0.001(3)
N4 0.043(4) 0.043(4) 0.038(4) 0.005(3) 0.000(3) 0.001(3)
S1 0.153(3) 0.080(2) 0.105(2) 0.0171(19) 0.031(2) -0.025(2)
S2 0.0555(16) 0.080(2) 0.100(2) 0.0268(17) -0.0043(15) -0.0233(15)
S3 0.141(3) 0.113(3) 0.113(3) -0.043(2) 0.051(2) -0.002(2)
S4 0.117(2) 0.0646(18) 0.0626(17) -0.0039(15) 0.0312(16) 0.0011(17)

loop_
_atom_type_symbol
_atom_type_description
_atom_type_scat_dispersion_real
_atom_type_scat_dispersion_imag
_atom_type_scat_source
C C 0.0033 0.0016 'International Tables Vol C Tables 4.2.6.8 and 6.1.1.4'
H H 0.0000 0.0000 'International Tables Vol C Tables 4.2.6.8 and 6.1.1.4'
N N 0.0061 0.0033 'International Tables Vol C Tables 4.2.6.8 and 6.1.1.4'
S S 0.1246 0.1234 'International Tables Vol C Tables 4.2.6.8 and 6.1.1.4'
Br Br -0.2901 2.4595 'International Tables Vol C Tables 4.2.6.8 and 6.1.1.4'
Cd Cd -0.8075 1.2024 'International Tables Vol C Tables 4.2.6.8 and 6.1.1.4'

loop_
_geom_angle_atom_site_label_1
_geom_angle_atom_site_label_2
_geom_angle_atom_site_label_3
_geom_angle
N1 Cd1 N2 68.9(2)
N1 Cd1 N4 169.6(2)
N2 Cd1 N4 101.3(2)
N1 Cd1 N3 104.7(2)
N2 Cd1 N3 75.3(2)
N4 Cd1 N3 68.3(2)
N1 Cd1 Br1 90.62(16)
N2 Cd1 Br1 149.59(16)
N4 Cd1 Br1 96.87(15)
N3 Cd1 Br1 89.31(14)
N1 Cd1 Br2 93.21(15)
N2 Cd1 Br2 94.07(15)
N4 Cd1 Br2 91.00(16)
N3 Cd1 Br2 153.72(15)
Br1 Cd1 Br2 109.86(4)
N1 C1 C2 125.0(8)
N1 C1 H1 117.5
C2 C1 H1 117.5
C3 C2 C1 117.0(8)
C3 C2 C13 122.8(9)
C1 C2 C13 120.2(9)
C2 C3 C4 120.4(7)
C2 C3 H3 119.8
C4 C3 H3 119.8
C12 C4 C3 117.6(7)
C12 C4 C5 119.7(7)
C3 C4 C5 122.6(7)
C6 C5 C4 121.0(8)
C6 C5 H5 119.5
C4 C5 H5 119.5
C5 C6 C7 120.9(7)
C5 C6 H6 119.6
C7 C6 H6 119.6
C8 C7 C11 117.9(7)
C8 C7 C6 122.4(7)
C11 C7 C6 119.6(7)
C9 C8 C7 119.1(7)
C9 C8 H8 120.4
C7 C8 H8 120.4
C8 C9 C10 118.2(8)
C8 C9 C18 122.7(7)
C10 C9 C18 119.1(8)
N2 C10 C9 124.4(8)
N2 C10 H10 117.8
C9 C10 H10 117.8
N2 C11 C7 122.8(7)
N2 C11 C12 118.0(7)
C7 C11 C12 119.2(7)
N1 C12 C4 122.5(7)
N1 C12 C11 117.8(7)
C4 C12 C11 119.6(7)
C14 C13 C2 128.6(11)
C14 C13 S1 111.9(9)
C2 C13 S1 117.5(10)
C17 C14 C13 128.6(11)
C17 C14 C15 120.3(12)
C13 C14 C15 106.8(11)
C16 C15 C14 112.9(11)
C16 C15 H15 123.6
C14 C15 H15 123.6
C15 C16 S1 117.4(9)
C15 C16 H16 121.3
S1 C16 H16 121.3
C14 C17 H17A 109.5
C14 C17 H17B 109.5
H17A C17 H17B 109.5
C14 C17 H17C 109.5
H17A C17 H17C 109.5
H17B C17 H17C 109.5
C19 C18 C9 126.7(8)
C19 C18 S2 111.8(7)
C9 C18 S2 121.5(6)
C18 C19 C20 110.4(9)
C18 C19 C22 125.9(9)
C20 C19 C22 123.6(9)
C21 C20 C19 114.4(10)
C21 C20 H20 122.8
C19 C20 H20 122.8
C20 C21 S2 112.3(8)
C20 C21 H21 123.9
S2 C21 H21 123.9
C19 C22 H22A 109.5
C19 C22 H22B 109.5
H22A C22 H22B 109.5
C19 C22 H22C 109.5
H22A C22 H22C 109.5
H22B C22 H22C 109.5
N3 C23 C24 124.9(9)
N3 C23 H23 117.6
C24 C23 H23 117.6
C25 C24 C23 116.3(8)
C25 C24 C35 123.5(9)
C23 C24 C35 120.1(9)
C24 C25 C26 120.2(8)
C24 C25 H25 119.9
C26 C25 H25 119.9
C25 C26 C34 117.5(8)
C25 C26 C27 121.8(8)
C34 C26 C27 120.5(8)
C28 C27 C26 120.7(8)
C28 C27 H27 119.7
C26 C27 H27 119.7
C27 C28 C29 121.2(8)
C27 C28 H28 119.4
C29 C28 H28 119.4
C30 C29 C33 117.2(8)
C30 C29 C28 123.1(8)
C33 C29 C28 119.7(8)
C31 C30 C29 121.2(8)
C31 C30 H30 119.4
C29 C30 H30 119.4
C30 C31 C32 116.5(8)
C30 C31 C40 123.0(8)
C32 C31 C40 120.5(8)
N4 C32 C31 124.8(8)
N4 C32 H32 117.6
C31 C32 H32 117.6
N4 C33 C29 122.4(8)
N4 C33 C34 118.6(7)
C29 C33 C34 119.0(8)
N3 C34 C26 122.5(8)
N3 C34 C33 119.0(7)
C26 C34 C33 118.5(8)
C36 C35 C24 128.2(9)
C36 C35 S3 114.5(8)
C24 C35 S3 117.0(8)
C39 C36 C35 126.3(10)
C39 C36 C37 131.4(11)
C35 C36 C37 102.3(10)
C38 C37 C36 120.8(13)
C38 C37 H37 119.6
C36 C37 H37 119.6
C37 C38 S3 111.2(11)
C37 C38 H38 124.4
S3 C38 H38 124.4
C36 C39 H39A 109.5
C36 C39 H39B 109.5
H39A C39 H39B 109.5
C36 C39 H39C 109.5
H39A C39 H39C 109.5
H39B C39 H39C 109.5
C41 C40 C31 130.5(9)
C41 C40 S4 109.8(7)
C31 C40 S4 119.8(7)
C42 C41 C40 112.2(9)
C42 C41 C44 123.4(10)
C40 C41 C44 124.4(9)
C43 C42 C41 113.7(10)
C43 C42 H42 123.1
C41 C42 H42 123.1
C42 C43 S4 111.9(8)
C42 C43 H43 124.0
S4 C43 H43 124.0
C41 C44 H44A 109.5
C41 C44 H44B 109.5
H44A C44 H44B 109.5
C41 C44 H44C 109.5
H44A C44 H44C 109.5
H44B C44 H44C 109.5
C1 N1 C12 117.4(7)
C1 N1 Cd1 125.3(5)
C12 N1 Cd1 117.2(5)
C10 N2 C11 117.3(7)
C10 N2 Cd1 124.6(5)
C11 N2 Cd1 118.0(5)
C23 N3 C34 118.0(7)
C23 N3 Cd1 126.4(6)
C34 N3 Cd1 115.6(5)
C32 N4 C33 117.9(7)
C32 N4 Cd1 124.1(5)
C33 N4 Cd1 117.9(5)
C16 S1 C13 89.3(7)
C21 S2 C18 91.2(5)
C38 S3 C35 91.2(6)
C43 S4 C40 92.4(5)

loop_
_geom_bond_atom_site_label_1
_geom_bond_atom_site_label_2
_geom_bond_distance
Cd1 N1 2.409(6)
Cd1 N2 2.415(6)
Cd1 N4 2.418(6)
Cd1 N3 2.500(7)
Cd1 Br1 2.6389(11)
Cd1 Br2 2.6657(12)
C1 N1 1.318(9)
C1 C2 1.400(11)
C1 H1 0.9300
C2 C3 1.375(11)
C2 C13 1.470(14)
C3 C4 1.410(10)
C3 H3 0.9300
C4 C12 1.391(10)
C4 C5 1.437(11)
C5 C6 1.359(11)
C5 H5 0.9300
C6 C7 1.434(10)
C6 H6 0.9300
C7 C8 1.388(11)
C7 C11 1.404(10)
C8 C9 1.373(11)
C8 H8 0.9300
C9 C10 1.390(11)
C9 C18 1.491(11)
C10 N2 1.314(9)
C10 H10 0.9300
C11 N2 1.341(9)
C11 C12 1.463(10)
C12 N1 1.368(9)
C13 C14 1.449(17)
C13 S1 1.730(14)
C14 C17 1.317(8)
C14 C15 1.475(14)
C15 C16 1.282(14)
C15 H15 0.9300
C16 S1 1.696(12)
C16 H16 0.9300
C17 H17A 0.9600
C17 H17B 0.9600
C17 H17C 0.9600
C18 C19 1.385(12)
C18 S2 1.716(9)
C19 C20 1.410(13)
C19 C22 1.487(13)
C20 C21 1.329(13)
C20 H20 0.9300
C21 S2 1.704(10)
C21 H21 0.9300
C22 H22A 0.9600
C22 H22B 0.9600
C22 H22C 0.9600
C23 N3 1.306(10)
C23 C24 1.403(12)
C23 H23 0.9300
C24 C25 1.378(11)
C24 C35 1.500(12)
C25 C26 1.393(11)
C25 H25 0.9300
C26 C34 1.405(11)
C26 C27 1.424(11)
C27 C28 1.340(12)
C27 H27 0.9300
C28 C29 1.439(11)
C28 H28 0.9300
C29 C30 1.387(11)
C29 C33 1.396(11)
C30 C31 1.372(11)
C30 H30 0.9300
C31 C32 1.395(10)
C31 C40 1.467(11)
C32 N4 1.305(9)
C32 H32 0.9300
C33 N4 1.354(10)
C33 C34 1.466(11)
C34 N3 1.336(10)
C35 C36 1.432(13)
C35 S3 1.709(11)
C36 C39 1.316(14)
C36 C37 1.473(16)
C37 C38 1.256(18)
C37 H37 0.9300
C38 S3 1.708(15)
C38 H38 0.9300
C39 H39A 0.9600
C39 H39B 0.9600
C39 H39C 0.9600
C40 C41 1.398(12)
C40 S4 1.722(9)
C41 C42 1.388(13)
C41 C44 1.512(13)
C42 C43 1.352(14)
C42 H42 0.9300
C43 S4 1.689(11)
C43 H43 0.9300
C44 H44A 0.9600
C44 H44B 0.9600
C44 H44C 0.9600
